data_4077082
loop_
_publ_author_name
'Bastero, Amaia'
'Ruiz, Aurora'
'Claver, Carmen'
'Milani, Barbara'
'Zangrando, Ennio'

_publ_section_title
;
 Influence of Pyridine-Imidazoline Ligands on the Reactivity of
 Palladium-Methyl Complexes with Carbon Monoxide
;
_journal_issue 26
_journal_name_full Organometallics
_journal_page_first 5820
_journal_paper_doi 10.1021/om020568b
_journal_volume 21
_journal_year 2002
_chemical_formula_moiety '(C27 H23 Cl2 N3 Pd) (C H Cl3)'
_chemical_formula_sum 'C28 H24 Cl5 N3 Pd'
_chemical_formula_weight 686.15
_chemical_name_systematic
;
 dichloro-(1-benzyl-2-(2-pyridyl)-4,5-diphenyl-imidazoline,N,N')
 -palladium(II) chloroform solvate
;
_space_group_IT_number 14
_symmetry_cell_setting monoclinic
_symmetry_space_group_name_Hall '-P 2ybc'
_symmetry_space_group_name_H-M 'P 1 21/c 1'
_atom_sites_solution_hydrogens geom
_atom_sites_solution_primary direct
_atom_sites_solution_secondary difmap
_audit_creation_method SHELXL-97
_cell_angle_alpha 90.00
_cell_angle_beta 105.01(2)
_cell_angle_gamma 90.00
_cell_formula_units_Z 4
_cell_length_a 13.186(3)
_cell_length_b 12.405(3)
_cell_length_c 17.813(5)
_cell_measurement_temperature 150(2)
_cell_volume 2814.3(13)
_computing_cell_refinement 'Mosflm (J. Appl. Cryst., 1993, 21, 67)'
_computing_data_collection 'Nonius xpress'
_computing_data_reduction 'Mosflm (J. Appl. Cryst., 1993, 21, 67)'
_computing_molecular_graphics 'Ortep3/windows (Farrugia,1997)'
_computing_publication_material 'Wingx 1.64.03 (Farrugia, 1999)'
_computing_structure_refinement 'Shelxl-97 (Sheldrick, 1997)'
_computing_structure_solution 'Shelxs-97 (Sheldrick, 1990)'
_diffrn_ambient_temperature 150(2)
_diffrn_measured_fraction_theta_full 0.966
_diffrn_measured_fraction_theta_max 0.966
_diffrn_measurement_device_type 'image plate dip1030'
_diffrn_measurement_method 'laser scanner'
_diffrn_radiation_monochromator graphite
_diffrn_radiation_source 'fine-focus sealed tube'
_diffrn_radiation_type mok\a
_diffrn_radiation_wavelength 0.71073
_diffrn_reflns_av_R_equivalents 0.0565
_diffrn_reflns_av_sigmaI/netI 0.0751
_diffrn_reflns_limit_h_max 17
_diffrn_reflns_limit_h_min -16
_diffrn_reflns_limit_k_max 16
_diffrn_reflns_limit_k_min -16
_diffrn_reflns_limit_l_max 23
_diffrn_reflns_limit_l_min -23
_diffrn_reflns_number 13441
_diffrn_reflns_theta_full 28.62
_diffrn_reflns_theta_max 28.62
_diffrn_reflns_theta_min 2.38
_exptl_absorpt_coefficient_mu 1.158
_exptl_absorpt_correction_T_max 0.9528
_exptl_absorpt_correction_T_min 0.4672
_exptl_absorpt_correction_type refdelf
_exptl_absorpt_process_details
;
Parkin S,Moezzi B & Hope H, (1995) J. Appl. Cryst. 28, 53-56
Cubic fit to sin(theta)/lambda - 24 parameters
;
_exptl_crystal_density_diffrn 1.619
_exptl_crystal_density_method 'not measured'
_exptl_crystal_F_000 1376
_refine_diff_density_max 0.531
_refine_diff_density_min -0.639
_refine_diff_density_rms 0.084
_refine_ls_extinction_method none
_refine_ls_goodness_of_fit_ref 1.034
_refine_ls_hydrogen_treatment mixed
_refine_ls_matrix_type full
_refine_ls_number_parameters 335
_refine_ls_number_reflns 6978
_refine_ls_number_restraints 0
_refine_ls_restrained_S_all 1.034
_refine_ls_R_factor_all 0.0630
_refine_ls_R_factor_gt 0.0424
_refine_ls_shift/su_max 0.001
_refine_ls_shift/su_mean 0.000
_refine_ls_structure_factor_coef Fsqd
_refine_ls_weighting_details 'calc w=1/[\s^2^(Fo^2^)+(0.0436P)^2^+1.4448P] where P=(Fo^2^+2Fc^2^)/3'
_refine_ls_weighting_scheme calc
_refine_ls_wR_factor_gt 0.1035
_refine_ls_wR_factor_ref 0.1134
_reflns_number_gt 4790
_reflns_number_total 6978
_reflns_threshold_expression >2sigma(I)
_cod_data_source_file om020568b.cif
_cod_data_source_block 2b'
_cod_original_cell_volume 2814.3(12)
_cod_original_sg_symbol_H-M P21/c
_cod_database_code 4077082

loop_
_symmetry_equiv_pos_as_xyz
'x, y, z'
'-x, y+1/2, -z+1/2'
'-x, -y, -z'
'x, -y-1/2, z-1/2'

loop_
_atom_site_label
_atom_site_type_symbol
_atom_site_fract_x
_atom_site_fract_y
_atom_site_fract_z
_atom_site_U_iso_or_equiv
_atom_site_adp_type
_atom_site_occupancy
_atom_site_symmetry_multiplicity
_atom_site_calc_flag
_atom_site_refinement_flags
Pd Pd 0.44812(2) 0.47575(2) 0.856342(17) 0.03512(11) Uani 1 1 d .
Cl1 Cl 0.31523(9) 0.35068(10) 0.82001(7) 0.0586(3) Uani 1 1 d .
Cl2 Cl 0.53648(12) 0.36711(13) 0.94711(10) 0.0470(6) Uani 0.525(6) 1 d P
C2X C 0.53648(12) 0.36711(13) 0.94711(10) 0.0470(6) Uani 0.475(6) 1 d P
N1 N 0.3793(2) 0.5937(3) 0.77555(18) 0.0350(7) Uani 1 1 d .
N2 N 0.5530(2) 0.5952(3) 0.88434(17) 0.0340(7) Uani 1 1 d .
N3 N 0.5924(2) 0.7706(3) 0.87768(18) 0.0356(7) Uani 1 1 d .
C2 C 0.2939(3) 0.5814(3) 0.7165(2) 0.0378(8) Uani 1 1 d .
H2 H 0.2557 0.5157 0.7122 0.045 Uiso 1 1 calc R
C3 C 0.2590(3) 0.6612(4) 0.6610(2) 0.0434(9) Uani 1 1 d .
H3 H 0.1981 0.6502 0.6196 0.052 Uiso 1 1 calc R
C4 C 0.3142(3) 0.7568(3) 0.6671(2) 0.0441(9) Uani 1 1 d .
H4 H 0.2924 0.8119 0.6294 0.053 Uiso 1 1 calc R
C5 C 0.4018(3) 0.7712(3) 0.7289(2) 0.0399(9) Uani 1 1 d .
H5 H 0.4402 0.8368 0.7345 0.048 Uiso 1 1 calc R
C6 C 0.4327(3) 0.6889(3) 0.7824(2) 0.0329(8) Uani 1 1 d .
C7 C 0.5269(3) 0.6872(3) 0.8495(2) 0.0332(8) Uani 1 1 d .
C8 C 0.6684(3) 0.7318(3) 0.9495(2) 0.0352(8) Uani 1 1 d .
H8 H 0.6440 0.7574 0.9951 0.042 Uiso 1 1 calc R
C9 C 0.6543(3) 0.6066(3) 0.9438(2) 0.0360(8) Uani 1 1 d .
H9 H 0.6468 0.5781 0.9945 0.043 Uiso 1 1 calc R
C10 C 0.7397(3) 0.5446(3) 0.9200(2) 0.0362(8) Uani 1 1 d .
C11 C 0.8116(3) 0.4851(4) 0.9751(3) 0.0454(10) Uani 1 1 d .
H11 H 0.8064 0.4835 1.0273 0.055 Uiso 1 1 calc R
C12 C 0.8908(3) 0.4283(4) 0.9549(3) 0.0515(11) Uani 1 1 d .
H12 H 0.9400 0.3883 0.9932 0.062 Uiso 1 1 calc R
C13 C 0.8983(3) 0.4296(4) 0.8789(3) 0.0517(11) Uani 1 1 d .
H13 H 0.9525 0.3902 0.8650 0.062 Uiso 1 1 calc R
C14 C 0.8279(3) 0.4875(4) 0.8237(3) 0.0509(11) Uani 1 1 d .
H14 H 0.8336 0.4886 0.7716 0.061 Uiso 1 1 calc R
C15 C 0.7477(3) 0.5450(3) 0.8438(2) 0.0423(9) Uani 1 1 d .
H15 H 0.6985 0.5845 0.8053 0.051 Uiso 1 1 calc R
C16 C 0.7786(3) 0.7739(3) 0.9582(2) 0.0364(8) Uani 1 1 d .
C17 C 0.8123(3) 0.8131(3) 0.8956(2) 0.0440(9) Uani 1 1 d .
H17 H 0.7663 0.8114 0.8449 0.053 Uiso 1 1 calc R
C18 C 0.9128(3) 0.8547(4) 0.9070(3) 0.0491(10) Uani 1 1 d .
H18 H 0.9352 0.8819 0.8641 0.059 Uiso 1 1 calc R
C19 C 0.9804(3) 0.8568(4) 0.9804(3) 0.0510(11) Uani 1 1 d .
H19 H 1.0486 0.8868 0.9879 0.061 Uiso 1 1 calc R
C20 C 0.9498(3) 0.8158(4) 1.0428(3) 0.0467(10) Uani 1 1 d .
H20 H 0.9971 0.8159 1.0931 0.056 Uiso 1 1 calc R
C21 C 0.8487(3) 0.7741(3) 1.0316(2) 0.0416(9) Uani 1 1 d .
H21 H 0.8274 0.7455 1.0746 0.050 Uiso 1 1 calc R
C22 C 0.5697(3) 0.8859(3) 0.8688(2) 0.0383(9) Uani 1 1 d .
H22A H 0.5640 0.9060 0.8140 0.046 Uiso 1 1 calc R
H22B H 0.6300 0.9258 0.9016 0.046 Uiso 1 1 calc R
C23 C 0.4703(3) 0.9228(3) 0.8897(2) 0.0371(8) Uani 1 1 d .
C24 C 0.4281(3) 1.0223(4) 0.8638(2) 0.0472(10) Uani 1 1 d .
H24 H 0.4609 1.0658 0.8329 0.057 Uiso 1 1 calc R
C25 C 0.3383(4) 1.0593(4) 0.8824(3) 0.0556(12) Uani 1 1 d .
H25 H 0.3102 1.1278 0.8644 0.067 Uiso 1 1 calc R
C26 C 0.2896(4) 0.9965(4) 0.9271(3) 0.0540(12) Uani 1 1 d .
H26 H 0.2271 1.0208 0.9388 0.065 Uiso 1 1 calc R
C27 C 0.3330(3) 0.8981(4) 0.9546(3) 0.0513(11) Uani 1 1 d .
H27 H 0.3015 0.8553 0.9866 0.062 Uiso 1 1 calc R
C28 C 0.4229(3) 0.8620(3) 0.9353(2) 0.0451(10) Uani 1 1 d .
H28 H 0.4520 0.7941 0.9541 0.054 Uiso 1 1 calc R
C1 C 1.0342(4) 0.6609(4) 0.8100(3) 0.0609(13) Uani 1 1 d .
H1 H 1.0070 0.6467 0.8566 0.073 Uiso 1 1 calc R
Cl10 Cl 1.14074(11) 0.74860(15) 0.83882(11) 0.0897(5) Uani 1 1 d .
Cl20 Cl 1.07536(15) 0.53812(14) 0.78077(14) 0.1102(7) Uani 1 1 d .
Cl30 Cl 0.93198(11) 0.71976(14) 0.73873(8) 0.0803(4) Uani 1 1 d .

loop_
_atom_site_aniso_label
_atom_site_aniso_U_11
_atom_site_aniso_U_22
_atom_site_aniso_U_33
_atom_site_aniso_U_23
_atom_site_aniso_U_13
_atom_site_aniso_U_12
Pd 0.03857(18) 0.03219(17) 0.03471(16) 0.00156(13) 0.00967(11) -0.00183(12)
Cl1 0.0603(7) 0.0510(7) 0.0571(7) 0.0050(5) 0.0018(5) -0.0198(5)
Cl2 0.0518(10) 0.0411(10) 0.0504(11) 0.0099(7) 0.0174(7) 0.0061(7)
C2X 0.0518(10) 0.0411(10) 0.0504(11) 0.0099(7) 0.0174(7) 0.0061(7)
N1 0.0341(16) 0.0368(19) 0.0362(17) -0.0001(14) 0.0128(13) 0.0006(13)
N2 0.0351(16) 0.0356(18) 0.0299(16) 0.0013(13) 0.0063(12) 0.0021(13)
N3 0.0345(16) 0.0314(17) 0.0369(17) 0.0018(14) 0.0020(12) 0.0013(13)
C2 0.0310(18) 0.039(2) 0.042(2) -0.0042(17) 0.0075(15) -0.0028(16)
C3 0.039(2) 0.050(3) 0.037(2) 0.0001(18) 0.0036(16) 0.0017(18)
C4 0.042(2) 0.045(3) 0.043(2) 0.0060(19) 0.0075(17) 0.0081(18)
C5 0.041(2) 0.037(2) 0.040(2) 0.0051(17) 0.0072(16) 0.0018(16)
C6 0.0316(18) 0.034(2) 0.0328(19) -0.0004(15) 0.0080(14) 0.0009(14)
C7 0.0365(19) 0.032(2) 0.0332(19) 0.0005(15) 0.0124(15) 0.0013(15)
C8 0.0362(19) 0.034(2) 0.0348(19) -0.0004(16) 0.0083(15) 0.0010(15)
C9 0.0377(19) 0.035(2) 0.0309(19) 0.0021(15) 0.0009(15) 0.0033(15)
C10 0.0345(19) 0.031(2) 0.042(2) -0.0010(16) 0.0076(15) -0.0029(15)
C11 0.046(2) 0.044(2) 0.041(2) -0.0010(19) 0.0013(17) 0.0041(18)
C12 0.043(2) 0.043(3) 0.059(3) -0.006(2) -0.0028(19) 0.0100(19)
C13 0.037(2) 0.039(2) 0.080(3) -0.007(2) 0.018(2) 0.0019(18)
C14 0.056(3) 0.046(3) 0.058(3) -0.002(2) 0.028(2) 0.002(2)
C15 0.046(2) 0.039(2) 0.043(2) 0.0045(18) 0.0140(17) 0.0037(17)
C16 0.0335(18) 0.029(2) 0.047(2) -0.0040(17) 0.0106(15) 0.0020(15)
C17 0.047(2) 0.043(2) 0.040(2) 0.0001(18) 0.0067(17) 0.0033(18)
C18 0.047(2) 0.049(3) 0.053(3) 0.003(2) 0.0169(19) 0.0002(19)
C19 0.039(2) 0.042(3) 0.068(3) -0.001(2) 0.007(2) -0.0033(18)
C20 0.036(2) 0.049(3) 0.049(2) -0.002(2) 0.0000(17) 0.0011(17)
C21 0.041(2) 0.041(2) 0.039(2) -0.0028(18) 0.0046(16) 0.0053(17)
C22 0.039(2) 0.027(2) 0.045(2) 0.0036(16) 0.0056(16) -0.0007(15)
C23 0.040(2) 0.032(2) 0.035(2) -0.0028(16) 0.0027(15) 0.0015(16)
C24 0.058(3) 0.034(2) 0.047(2) 0.0027(19) 0.0087(19) 0.0040(19)
C25 0.065(3) 0.039(3) 0.059(3) 0.000(2) 0.009(2) 0.017(2)
C26 0.048(2) 0.055(3) 0.059(3) -0.011(2) 0.014(2) 0.007(2)
C27 0.059(3) 0.046(3) 0.053(3) 0.004(2) 0.022(2) 0.006(2)
C28 0.051(2) 0.038(2) 0.047(2) 0.0069(19) 0.0149(18) 0.0076(18)
C1 0.057(3) 0.073(4) 0.059(3) 0.002(3) 0.027(2) -0.002(2)
Cl10 0.0648(9) 0.1041(13) 0.1017(12) -0.0187(10) 0.0246(8) -0.0165(8)
Cl20 0.1144(14) 0.0754(12) 0.178(2) -0.0127(12) 0.1048(14) -0.0063(9)
Cl30 0.0844(9) 0.1027(12) 0.0481(7) 0.0081(7) 0.0068(6) -0.0070(8)

loop_
_atom_type_symbol
_atom_type_description
_atom_type_scat_dispersion_real
_atom_type_scat_dispersion_imag
_atom_type_scat_source
C C 0.0033 0.0016 'International Tables Vol C Tables 4.2.6.8 and 6.1.1.4'
H H 0.0000 0.0000 'International Tables Vol C Tables 4.2.6.8 and 6.1.1.4'
N N 0.0061 0.0033 'International Tables Vol C Tables 4.2.6.8 and 6.1.1.4'
Pd Pd -0.9988 1.0072 'International Tables Vol C Tables 4.2.6.8 and 6.1.1.4'
Cl Cl 0.1484 0.1585 'International Tables Vol C Tables 4.2.6.8 and 6.1.1.4'

loop_
_geom_angle_atom_site_label_1
_geom_angle_atom_site_label_2
_geom_angle_atom_site_label_3
_geom_angle
N2 Pd N1 78.56(12)
N2 Pd Cl2 94.03(10)
N1 Pd Cl2 172.59(10)
N2 Pd Cl1 174.51(9)
N1 Pd Cl1 96.62(9)
Cl2 Pd Cl1 90.77(6)
C2 N1 C6 118.7(3)
C2 N1 Pd 126.1(3)
C6 N1 Pd 115.0(2)
C7 N2 C9 109.6(3)
C7 N2 Pd 116.8(2)
C9 N2 Pd 133.4(2)
C7 N3 C22 127.8(3)
C7 N3 C8 107.1(3)
C22 N3 C8 119.0(3)
N1 C2 C3 122.3(4)
C4 C3 C2 119.0(4)
C3 C4 C5 119.2(4)
C6 C5 C4 119.2(4)
N1 C6 C5 121.6(3)
N1 C6 C7 111.4(3)
C5 C6 C7 126.9(3)
N2 C7 N3 115.3(3)
N2 C7 C6 117.3(3)
N3 C7 C6 127.3(3)
N3 C8 C16 113.1(3)
N3 C8 C9 102.9(3)
C16 C8 C9 116.4(3)
N2 C9 C10 110.6(3)
N2 C9 C8 102.2(3)
C10 C9 C8 116.0(3)
C11 C10 C15 118.9(4)
C11 C10 C9 119.6(4)
C15 C10 C9 121.5(3)
C12 C11 C10 120.7(4)
C13 C12 C11 120.0(4)
C14 C13 C12 120.2(4)
C13 C14 C15 120.1(4)
C10 C15 C14 120.2(4)
C17 C16 C21 118.7(4)
C17 C16 C8 122.4(4)
C21 C16 C8 118.9(4)
C18 C17 C16 120.3(4)
C19 C18 C17 120.3(4)
C20 C19 C18 120.4(4)
C19 C20 C21 119.5(4)
C16 C21 C20 120.8(4)
N3 C22 C23 115.6(3)
C28 C23 C24 118.9(4)
C28 C23 C22 122.2(4)
C24 C23 C22 118.9(4)
C23 C24 C25 120.6(4)
C26 C25 C24 120.2(4)
C27 C26 C25 119.3(4)
C26 C27 C28 119.8(4)
C23 C28 C27 121.2(4)
Cl20 C1 Cl10 110.1(3)
Cl20 C1 Cl30 112.8(3)
Cl10 C1 Cl30 111.2(3)

loop_
_geom_bond_atom_site_label_1
_geom_bond_atom_site_label_2
_geom_bond_distance
Pd N2 2.000(3)
Pd N1 2.088(3)
Pd Cl2 2.1937(17)
Pd Cl1 2.3041(12)
N1 C2 1.336(5)
N1 C6 1.364(5)
N2 C7 1.303(5)
N2 C9 1.481(4)
N3 C7 1.358(5)
N3 C22 1.461(5)
N3 C8 1.486(5)
C2 C3 1.390(6)
C3 C4 1.380(6)
C4 C5 1.385(5)
C5 C6 1.384(5)
C6 C7 1.484(5)
C8 C16 1.514(5)
C8 C9 1.565(5)
C9 C10 1.512(5)
C10 C11 1.387(5)
C10 C15 1.388(6)
C11 C12 1.383(6)
C12 C13 1.383(7)
C13 C14 1.368(6)
C14 C15 1.397(6)
C16 C17 1.390(6)
C16 C21 1.392(5)
C17 C18 1.388(6)
C18 C19 1.379(6)
C19 C20 1.374(6)
C20 C21 1.395(6)
C22 C23 1.523(5)
C23 C28 1.372(6)
C23 C24 1.384(6)
C24 C25 1.387(6)
C25 C26 1.385(7)
C26 C27 1.383(6)
C27 C28 1.391(6)
C1 Cl20 1.741(6)
C1 Cl10 1.745(5)
C1 Cl30 1.754(5)

loop_
_geom_torsion_atom_site_label_1
_geom_torsion_atom_site_label_2
_geom_torsion_atom_site_label_3
_geom_torsion_atom_site_label_4
_geom_torsion
N2 Pd N1 C2 173.0(3)
Cl2 Pd N1 C2 174.8(6)
Cl1 Pd N1 C2 -9.7(3)
N2 Pd N1 C6 -2.3(2)
Cl2 Pd N1 C6 -0.5(9)
Cl1 Pd N1 C6 175.0(2)
N1 Pd N2 C7 7.5(3)
Cl2 Pd N2 C7 -172.2(3)
Cl1 Pd N2 C7 -21.2(12)
N1 Pd N2 C9 -179.5(3)
Cl2 Pd N2 C9 0.8(3)
Cl1 Pd N2 C9 151.8(8)
C6 N1 C2 C3 1.3(5)
Pd N1 C2 C3 -173.8(3)
N1 C2 C3 C4 -0.1(6)
C2 C3 C4 C5 -1.0(6)
C3 C4 C5 C6 0.9(6)
C2 N1 C6 C5 -1.4(5)
Pd N1 C6 C5 174.3(3)
C2 N1 C6 C7 -178.1(3)
Pd N1 C6 C7 -2.5(4)
C4 C5 C6 N1 0.3(6)
C4 C5 C6 C7 176.5(4)
C9 N2 C7 N3 -3.8(4)
Pd N2 C7 N3 170.8(2)
C9 N2 C7 C6 174.0(3)
Pd N2 C7 C6 -11.4(4)
C22 N3 C7 N2 -159.4(4)
C8 N3 C7 N2 -7.9(4)
C22 N3 C7 C6 23.0(6)
C8 N3 C7 C6 174.6(3)
N1 C6 C7 N2 9.0(4)
C5 C6 C7 N2 -167.5(4)
N1 C6 C7 N3 -173.5(3)
C5 C6 C7 N3 10.0(6)
C7 N3 C8 C16 141.4(3)
C22 N3 C8 C16 -64.1(4)
C7 N3 C8 C9 15.1(4)
C22 N3 C8 C9 169.6(3)
C7 N2 C9 C10 -111.1(4)
Pd N2 C9 C10 75.5(4)
C7 N2 C9 C8 13.0(4)
Pd N2 C9 C8 -160.4(3)
N3 C8 C9 N2 -16.4(3)
C16 C8 C9 N2 -140.6(3)
N3 C8 C9 C10 103.9(3)
C16 C8 C9 C10 -20.3(5)
N2 C9 C10 C11 -138.1(4)
C8 C9 C10 C11 106.1(4)
N2 C9 C10 C15 41.4(5)
C8 C9 C10 C15 -74.3(5)
C15 C10 C11 C12 0.8(6)
C9 C10 C11 C12 -179.6(4)
C10 C11 C12 C13 -0.6(7)
C11 C12 C13 C14 0.3(7)
C12 C13 C14 C15 -0.4(7)
C11 C10 C15 C14 -0.9(6)
C9 C10 C15 C14 179.6(4)
C13 C14 C15 C10 0.7(7)
N3 C8 C16 C17 -20.1(5)
C9 C8 C16 C17 98.7(4)
N3 C8 C16 C21 159.5(3)
C9 C8 C16 C21 -81.7(4)
C21 C16 C17 C18 -2.1(6)
C8 C16 C17 C18 177.5(4)
C16 C17 C18 C19 0.5(7)
C17 C18 C19 C20 1.3(7)
C18 C19 C20 C21 -1.4(7)
C17 C16 C21 C20 2.0(6)
C8 C16 C21 C20 -177.7(4)
C19 C20 C21 C16 -0.2(6)
C7 N3 C22 C23 50.8(5)
C8 N3 C22 C23 -97.9(4)
N3 C22 C23 C28 19.1(5)
N3 C22 C23 C24 -162.8(4)
C28 C23 C24 C25 -1.1(6)
C22 C23 C24 C25 -179.3(4)
C23 C24 C25 C26 -0.2(7)
C24 C25 C26 C27 1.7(7)
C25 C26 C27 C28 -1.9(7)
C24 C23 C28 C27 1.0(6)
C22 C23 C28 C27 179.1(4)
C26 C27 C28 C23 0.5(7)
